data_4510321
loop_
_publ_author_name
'Kapustin, Eugene A.'
'Minkov, Vasily S.'
'Stare, Jernej'
'Boldyreva, Elena V.'

_publ_section_title
;
 One Hydrogen Bond---Two Ways To Build a Structure. The Role of
 N--H&#x00B7;&#x00B7;&#x00B7;O Hydrogen Bonds in Crystal Structures
 ofN,N-Dimethylglycine
;
_journal_issue 4
_journal_name_full 'Crystal Growth &amp; Design'
_journal_page_first 1851
_journal_paper_doi 10.1021/cg5000183
_journal_volume 14
_journal_year 2014
_chemical_formula_moiety 'C4 H9 N O2'
_chemical_formula_sum 'C4 H9 N O2'
_chemical_formula_weight 103.12
_chemical_name_common N,N-dimethylglycine
_chemical_name_systematic
; 
 2-(Dimethylamino)acetic acid 
;
_space_group_IT_number 14
_symmetry_cell_setting monoclinic
_symmetry_space_group_name_Hall '-P 2yn'
_symmetry_space_group_name_H-M 'P 1 21/n 1'
_audit_creation_method SHELXL-97
_cell_angle_alpha 90.00
_cell_angle_beta 92.255(5)
_cell_angle_gamma 90.00
_cell_formula_units_Z 8
_cell_length_a 5.3412(3)
_cell_length_b 19.7534(9)
_cell_length_c 9.7538(6)
_cell_measurement_reflns_used 11143
_cell_measurement_temperature 100(2)
_cell_measurement_theta_max 29.52
_cell_measurement_theta_min 2.06
_cell_volume 1028.30(10)
_diffrn_ambient_temperature 100(2)
_diffrn_detector_area_resol_mean 6.67
_diffrn_measurement_device '2-circle goniometer'
_diffrn_measurement_device_type 'STOE IPDS 2'
_diffrn_measurement_method 'rotation method'
_diffrn_radiation_monochromator graphite
_diffrn_radiation_source 'fine-focus sealed tube'
_diffrn_radiation_type MoK\a
_diffrn_radiation_wavelength 0.71073
_diffrn_reflns_av_R_equivalents 0.0332
_diffrn_reflns_av_sigmaI/netI 0.0288
_diffrn_reflns_limit_h_max 7
_diffrn_reflns_limit_h_min -6
_diffrn_reflns_limit_k_max 27
_diffrn_reflns_limit_k_min -24
_diffrn_reflns_limit_l_max 13
_diffrn_reflns_limit_l_min -13
_diffrn_reflns_number 9932
_diffrn_reflns_theta_max 29.13
_diffrn_reflns_theta_min 2.06
_exptl_absorpt_coefficient_mu 0.106
_exptl_absorpt_correction_T_max 0.9689
_exptl_absorpt_correction_T_min 0.9489
_exptl_absorpt_correction_type numerical
_exptl_absorpt_process_details 'X-SHAPE, Stoe&Cie, 2003'
_exptl_crystal_colour colourless
_exptl_crystal_density_diffrn 1.332
_exptl_crystal_density_method 'not measured'
_exptl_crystal_description prism
_exptl_crystal_F_000 448
_exptl_crystal_size_max 0.50
_exptl_crystal_size_mid 0.40
_exptl_crystal_size_min 0.30
_reflns_number_gt 2213
_reflns_number_total 2770
_reflns_threshold_expression >2sigma(I)
_cod_data_source_file cg5000183_si_002.cif
_cod_data_source_block DMG-II-100K_DFT
_cod_original_sg_symbol_H-M 'P 21/n'
_cod_database_code 4510321

loop_
_symmetry_equiv_pos_as_xyz
'x, y, z'
'-x+1/2, y+1/2, -z+1/2'
'-x, -y, -z'
'x-1/2, -y-1/2, z-1/2'

loop_
_atom_site_label
_atom_site_type_symbol
_atom_site_fract_x
_atom_site_fract_y
_atom_site_fract_z
_atom_site_U_iso_or_equiv
_atom_site_adp_type
O2B O 0.45077(14) 0.35464(4) 0.40141(7) 0.01887(17) Uani
O1B O 0.19677(14) 0.37678(4) 0.57474(7) 0.02171(17) Uani
C1B C 0.38863(19) 0.35300(5) 0.52517(10) 0.01540(19) Uani
N1B N 0.49763(16) 0.31432(4) 0.76536(8) 0.01527(18) Uani
C2B C 0.58371(19) 0.31867(5) 0.62168(10) 0.01523(19) Uani
C3B C 0.7127(2) 0.31035(6) 0.86715(11) 0.0239(2) Uani
C4B C 0.3298(2) 0.25509(6) 0.78166(12) 0.0237(2) Uani
O2A O 0.27690(14) 0.42088(4) -0.10210(7) 0.01872(17) Uani
O1A O 0.22980(16) 0.34684(4) 0.07100(8) 0.02165(18) Uani
N1A N 0.18244(16) 0.44786(4) 0.26201(8) 0.01417(17) Uani
C1A C 0.25037(18) 0.40463(5) 0.02211(10) 0.01548(19) Uani
C2A C 0.25302(19) 0.46559(5) 0.12008(9) 0.01507(19) Uani
C3A C 0.2432(2) 0.50501(5) 0.35792(10) 0.0190(2) Uani
C4A C -0.08907(19) 0.43135(5) 0.26776(11) 0.0194(2) Uani
H1B H -0.60799 0.35812 0.79162 0.018 Uiso
H21B H -0.37407 0.26698 0.58739 0.018 Uiso
H22B H -0.24030 0.34765 0.62137 0.018 Uiso
H31B H -0.16193 0.35355 0.85235 0.036 Uiso
H32B H -0.18648 0.26272 0.85117 0.036 Uiso
H33B H -0.36359 0.31160 0.96999 0.036 Uiso
H41B H -0.55958 0.20905 0.76736 0.036 Uiso
H42B H 0.17580 0.25841 0.70428 0.036 Uiso
H43B H -0.74391 0.25698 0.88469 0.036 Uiso
H1A H 0.28803 0.40450 0.30243 0.017 Uiso
H21A H 0.44291 0.48750 0.12505 0.018 Uiso
H22A H 0.12434 0.50569 0.08323 0.018 Uiso
H31A H 0.11702 0.54752 0.33275 0.028 Uiso
H32A H 0.43966 0.51971 0.34684 0.028 Uiso
H33A H 0.21373 0.48700 0.46248 0.028 Uiso
H41A H -0.13499 0.39264 0.19041 0.029 Uiso
H42A H -0.19502 0.47807 0.24590 0.029 Uiso
H43A H -0.12432 0.41131 0.37006 0.029 Uiso

loop_
_atom_type_symbol
_atom_type_description
_atom_type_scat_dispersion_real
_atom_type_scat_dispersion_imag
_atom_type_scat_source
C C 0.0033 0.0016 'International Tables Vol C Tables 4.2.6.8 and 6.1.1.4'
H H 0.0000 0.0000 'International Tables Vol C Tables 4.2.6.8 and 6.1.1.4'
N N 0.0061 0.0033 'International Tables Vol C Tables 4.2.6.8 and 6.1.1.4'
O O 0.0106 0.0060 'International Tables Vol C Tables 4.2.6.8 and 6.1.1.4'
